data_4103453
loop_
_publ_author_name
'Eszter Boros'
'Cara L. Ferreira'
'Jacqueline F. Cawthray'
'Eric W. Price'
'Brian O. Patrick'
'Dennis W. Wester'
'Michael J. Adam'
'Chris Orvig'

_publ_section_title
;
 Acyclic Chelate with Ideal Properties for 68Ga PET Imaging Agent
 Elaboration
;
_journal_name_full 'Journal of the American Chemical Society'
_journal_page_first 15726
_journal_page_last 15733
_journal_paper_doi 10.1021/ja106399h
_journal_volume 132
_journal_year 2010
_chemical_formula_sum 'C31 H30 Cl Ga N6 O13'
_chemical_formula_weight 799.78
_chemical_name_systematic
;
 ?
;
_space_group_IT_number 14
_symmetry_cell_setting monoclinic
_symmetry_space_group_name_Hall '-P 2ybc'
_symmetry_space_group_name_H-M 'P 1 21/c 1'
_atom_sites_solution_hydrogens geom
_atom_sites_solution_primary direct
_atom_sites_solution_secondary difmap
_audit_creation_method SHELXL-97
_cell_angle_alpha 90.00
_cell_angle_beta 98.966(2)
_cell_angle_gamma 90.00
_cell_formula_units_Z 8
_cell_length_a 20.317(2)
_cell_length_b 14.0298(17)
_cell_length_c 24.060(3)
_cell_measurement_reflns_used 4408
_cell_measurement_temperature 90.0(1)
_cell_measurement_theta_max 22.71
_cell_measurement_theta_min 2.25
_cell_volume 6774.3(14)
_computing_structure_refinement 'SHELXL-97 (Sheldrick, 1997)'
_diffrn_ambient_temperature 90.0(1)
_diffrn_measured_fraction_theta_full 0.970
_diffrn_measured_fraction_theta_max 0.970
_diffrn_measurement_device_type 'Bruker DUO APEX II'
_diffrn_measurement_method 'area detector'
_diffrn_radiation_monochromator graphite
_diffrn_radiation_source 'fine-focus sealed tube'
_diffrn_radiation_type MoK\a
_diffrn_radiation_wavelength 0.71073
_diffrn_reflns_av_R_equivalents 0.0000
_diffrn_reflns_av_sigmaI/netI 0.0973
_diffrn_reflns_limit_h_max 22
_diffrn_reflns_limit_h_min -22
_diffrn_reflns_limit_k_max 15
_diffrn_reflns_limit_k_min 0
_diffrn_reflns_limit_l_max 26
_diffrn_reflns_limit_l_min 0
_diffrn_reflns_number 9225
_diffrn_reflns_theta_full 23.05
_diffrn_reflns_theta_max 23.05
_diffrn_reflns_theta_min 1.90
_exptl_absorpt_coefficient_mu 0.968
_exptl_absorpt_correction_T_max 0.981
_exptl_absorpt_correction_T_min 0.716
_exptl_absorpt_correction_type multi-scan
_exptl_crystal_colour colourless
_exptl_crystal_density_diffrn 1.568
_exptl_crystal_density_method 'not measured'
_exptl_crystal_description plate
_exptl_crystal_F_000 3280
_exptl_crystal_size_max 0.60
_exptl_crystal_size_mid 0.35
_exptl_crystal_size_min 0.02
_refine_diff_density_max 2.014
_refine_diff_density_min -0.712
_refine_diff_density_rms 0.103
_refine_ls_extinction_method none
_refine_ls_goodness_of_fit_ref 0.958
_refine_ls_hydrogen_treatment constr
_refine_ls_matrix_type full
_refine_ls_number_parameters 961
_refine_ls_number_reflns 9225
_refine_ls_number_restraints 1380
_refine_ls_restrained_S_all 0.901
_refine_ls_R_factor_all 0.1073
_refine_ls_R_factor_gt 0.0588
_refine_ls_shift/su_max 0.011
_refine_ls_shift/su_mean 0.000
_refine_ls_structure_factor_coef Fsqd
_refine_ls_weighting_details 'calc w=1/[\s^2^(Fo^2^)+(0.1026P)^2^+0.0000P] where P=(Fo^2^+2Fc^2^)/3'
_refine_ls_weighting_scheme calc
_refine_ls_wR_factor_gt 0.1478
_refine_ls_wR_factor_ref 0.1670
_reflns_number_gt 5746
_reflns_number_total 9225
_reflns_threshold_expression >2sigma(I)
_cod_data_source_file ja106399h_si_003.cif
_cod_data_source_block co365
_cod_original_cell_volume 6774.4(14)
_cod_original_sg_symbol_H-M 'P 21/c'
_cod_database_code 4103453

loop_
_symmetry_equiv_pos_as_xyz
'x, y, z'
'-x, y+1/2, -z+1/2'
'-x, -y, -z'
'x, -y-1/2, z-1/2'

loop_
_atom_site_label
_atom_site_type_symbol
_atom_site_fract_x
_atom_site_fract_y
_atom_site_fract_z
_atom_site_U_iso_or_equiv
_atom_site_adp_type
_atom_site_occupancy
_atom_site_symmetry_multiplicity
_atom_site_calc_flag
_atom_site_refinement_flags
_atom_site_disorder_assembly
_atom_site_disorder_group
C1 C 0.4946(3) 0.4204(5) 0.4327(3) 0.0324(17) Uani 1 1 d U . .
C2 C 0.4480(3) 0.3981(4) 0.3800(3) 0.0249(15) Uani 1 1 d U . .
C3 C 0.4426(3) 0.4461(5) 0.3294(3) 0.0315(16) Uani 1 1 d U . .
H3 H 0.4686 0.5011 0.3255 0.038 Uiso 1 1 calc R . .
C4 C 0.3979(3) 0.4114(5) 0.2847(3) 0.0341(17) Uani 1 1 d U . .
H4 H 0.3926 0.4438 0.2496 0.041 Uiso 1 1 calc R . .
C5 C 0.3607(3) 0.3299(5) 0.2903(3) 0.0293(16) Uani 1 1 d U . .
H5 H 0.3308 0.3054 0.2592 0.035 Uiso 1 1 calc R . .
C6 C 0.3682(3) 0.2850(4) 0.3425(2) 0.0216(14) Uani 1 1 d U . .
C7 C 0.3376(3) 0.1913(4) 0.3550(2) 0.0262(15) Uani 1 1 d U . .
H7A H 0.2911 0.1883 0.3351 0.031 Uiso 1 1 calc R . .
H7B H 0.3629 0.1385 0.3411 0.031 Uiso 1 1 calc R . .
C8 C 0.2784(3) 0.2273(4) 0.4336(2) 0.0219(14) Uani 1 1 d U . .
H8A H 0.2400 0.1830 0.4275 0.026 Uiso 1 1 calc R . .
H8B H 0.2667 0.2847 0.4102 0.026 Uiso 1 1 calc R . .
C9 C 0.2929(3) 0.2554(4) 0.4951(2) 0.0197(13) Uani 1 1 d U . .
H9A H 0.2526 0.2838 0.5068 0.024 Uiso 1 1 calc R . .
H9B H 0.3051 0.1981 0.5185 0.024 Uiso 1 1 calc R . .
C10 C 0.3773(3) 0.3319(4) 0.5645(2) 0.0219(14) Uani 1 1 d U . .
H10A H 0.3408 0.3322 0.5873 0.026 Uiso 1 1 calc R . .
H10B H 0.4027 0.3920 0.5718 0.026 Uiso 1 1 calc R . .
C11 C 0.4220(3) 0.2495(4) 0.5811(2) 0.0224(14) Uani 1 1 d U . .
C12 C 0.4421(3) 0.2150(5) 0.6351(3) 0.0337(17) Uani 1 1 d U . .
H12 H 0.4245 0.2411 0.6661 0.040 Uiso 1 1 calc R . .
C13 C 0.4876(3) 0.1427(6) 0.6426(3) 0.044(2) Uani 1 1 d U . .
H13 H 0.5021 0.1186 0.6794 0.053 Uiso 1 1 calc R . .
C14 C 0.5126(4) 0.1045(6) 0.5981(3) 0.049(2) Uani 1 1 d U . .
H14 H 0.5435 0.0532 0.6034 0.058 Uiso 1 1 calc R . .
C15 C 0.4927(3) 0.1412(5) 0.5458(3) 0.0334(17) Uani 1 1 d U . .
C16 C 0.5177(3) 0.1161(5) 0.4905(3) 0.0342(17) Uani 1 1 d U . .
C17 C 0.3408(3) 0.0750(4) 0.4317(2) 0.0237(14) Uani 1 1 d U . .
H17A H 0.3856 0.0505 0.4278 0.028 Uiso 1 1 calc R . .
H17B H 0.3355 0.0684 0.4717 0.028 Uiso 1 1 calc R . .
C18 C 0.2895(3) 0.0138(4) 0.3969(3) 0.0253(15) Uani 1 1 d U . .
C19 C 0.3049(3) -0.0306(4) 0.3480(3) 0.0265(15) Uani 1 1 d U . .
H19 H 0.3470 -0.0197 0.3366 0.032 Uiso 1 1 calc R . .
C20 C 0.2596(3) -0.0893(5) 0.3169(3) 0.0295(16) Uani 1 1 d U . .
H20 H 0.2699 -0.1184 0.2837 0.035 Uiso 1 1 calc R . .
C21 C 0.1981(3) -0.1062(4) 0.3341(2) 0.0244(15) Uani 1 1 d U . .
C22 C 0.1819(3) -0.0623(4) 0.3818(3) 0.0272(15) Uani 1 1 d U . .
H22 H 0.1394 -0.0723 0.3927 0.033 Uiso 1 1 calc R . .
C23 C 0.2276(3) -0.0043(4) 0.4131(3) 0.0280(16) Uani 1 1 d U . .
H23 H 0.2171 0.0242 0.4464 0.034 Uiso 1 1 calc R . .
C24 C 0.3282(3) 0.4242(4) 0.4820(2) 0.0244(14) Uani 1 1 d U . .
H24A H 0.3148 0.4206 0.4407 0.029 Uiso 1 1 calc R . .
H24B H 0.3671 0.4674 0.4896 0.029 Uiso 1 1 calc R . .
C25 C 0.2708(3) 0.4672(4) 0.5078(2) 0.0248(14) Uiso 1 1 d U . .
C26 C 0.2057(3) 0.4525(4) 0.4851(3) 0.0288(16) Uani 1 1 d U . .
H26 H 0.1963 0.4158 0.4516 0.035 Uiso 1 1 calc R . .
C27 C 0.1529(4) 0.4880(4) 0.5082(3) 0.0346(17) Uani 1 1 d U . .
H27 H 0.1080 0.4748 0.4924 0.042 Uiso 1 1 calc R . .
C28 C 0.1687(4) 0.5440(5) 0.5558(3) 0.041(2) Uani 1 1 d U . .
C29 C 0.2326(5) 0.5625(5) 0.5797(3) 0.045(2) Uani 1 1 d U . .
H29 H 0.2415 0.6012 0.6124 0.055 Uiso 1 1 calc R . .
C30 C 0.2844(4) 0.5243(4) 0.5558(3) 0.0379(18) Uani 1 1 d U . .
H30 H 0.3292 0.5368 0.5721 0.045 Uiso 1 1 calc R . .
C31 C 0.2249(3) 0.4488(4) 0.3141(3) 0.0262(15) Uani 1 1 d U . .
C32 C 0.2576(3) 0.5404(4) 0.2989(2) 0.0236(15) Uani 1 1 d U . .
C33 C 0.3038(3) 0.5944(5) 0.3322(3) 0.0353(17) Uani 1 1 d U . .
H33 H 0.3165 0.5797 0.3709 0.042 Uiso 1 1 calc R . .
C34 C 0.3321(3) 0.6719(5) 0.3079(3) 0.0405(18) Uani 1 1 d U . .
H34 H 0.3654 0.7092 0.3301 0.049 Uiso 1 1 calc R . .
C35 C 0.3118(3) 0.6949(5) 0.2511(3) 0.0346(17) Uani 1 1 d U . .
H35 H 0.3304 0.7479 0.2345 0.042 Uiso 1 1 calc R . .
C36 C 0.2644(3) 0.6386(4) 0.2203(3) 0.0243(15) Uani 1 1 d U . .
C37 C 0.2400(3) 0.6468(5) 0.1578(3) 0.0308(16) Uani 1 1 d U . .
H37A H 0.2285 0.7140 0.1483 0.037 Uiso 1 1 calc R . .
H37B H 0.2761 0.6276 0.1369 0.037 Uiso 1 1 calc R . .
C38 C 0.1177(3) 0.6372(4) 0.1466(3) 0.0276(15) Uani 1 1 d U . .
H38A H 0.1054 0.6809 0.1143 0.033 Uiso 1 1 calc R . .
H38B H 0.1254 0.6760 0.1814 0.033 Uiso 1 1 calc R . .
C39 C 0.0615(3) 0.5677(4) 0.1495(2) 0.0250(15) Uani 1 1 d U . .
H39A H 0.0198 0.6030 0.1516 0.030 Uiso 1 1 calc R . .
H39B H 0.0545 0.5277 0.1152 0.030 Uiso 1 1 calc R . .
C40 C 0.0396(3) 0.4160(4) 0.1938(2) 0.0258(15) Uani 1 1 d U . .
H40A H -0.0058 0.4297 0.1740 0.031 Uiso 1 1 calc R . .
H40B H 0.0356 0.3897 0.2314 0.031 Uiso 1 1 calc R . .
C41 C 0.0726(3) 0.3429(4) 0.1607(2) 0.0194(14) Uani 1 1 d U . .
C42 C 0.0431(3) 0.2605(4) 0.1365(2) 0.0240(14) Uani 1 1 d U . .
H42 H -0.0024 0.2470 0.1378 0.029 Uiso 1 1 calc R . .
C43 C 0.0820(3) 0.1977(4) 0.1101(2) 0.0265(15) Uani 1 1 d U . .
H43 H 0.0627 0.1414 0.0927 0.032 Uiso 1 1 calc R . .
C44 C 0.1475(3) 0.2173(4) 0.1093(2) 0.0290(16) Uani 1 1 d U . .
H44 H 0.1739 0.1749 0.0912 0.035 Uiso 1 1 calc R . .
C45 C 0.1758(3) 0.3002(4) 0.1352(2) 0.0240(15) Uani 1 1 d U . .
C46 C 0.2469(3) 0.3315(5) 0.1433(2) 0.0274(16) Uani 1 1 d U . .
C47 C 0.1786(3) 0.5501(4) 0.0799(2) 0.0272(15) Uani 1 1 d U . .
H47A H 0.2215 0.5181 0.0774 0.033 Uiso 1 1 calc R . .
H47B H 0.1428 0.5020 0.0712 0.033 Uiso 1 1 calc R . .
C48 C 0.1676(3) 0.6278(4) 0.0358(2) 0.0248(15) Uani 1 1 d U . .
C49 C 0.2212(3) 0.6769(5) 0.0186(2) 0.0268(15) Uani 1 1 d U . .
H49 H 0.2656 0.6615 0.0350 0.032 Uiso 1 1 calc R . .
C50 C 0.2101(3) 0.7476(5) -0.0219(3) 0.0280(15) Uani 1 1 d U . .
H50 H 0.2463 0.7794 -0.0345 0.034 Uiso 1 1 calc R . .
C51 C 0.1462(3) 0.7703(4) -0.0433(2) 0.0263(15) Uani 1 1 d U . .
C52 C 0.0923(3) 0.7244(4) -0.0272(2) 0.0261(15) Uani 1 1 d U . .
H52 H 0.0481 0.7423 -0.0425 0.031 Uiso 1 1 calc R . .
C53 C 0.1043(3) 0.6514(5) 0.0121(3) 0.0292(16) Uani 1 1 d U . .
H53 H 0.0678 0.6172 0.0226 0.035 Uiso 1 1 calc R . .
C54 C 0.0664(3) 0.5579(4) 0.2539(2) 0.0237(14) Uani 1 1 d U . .
H54A H 0.0877 0.5218 0.2872 0.028 Uiso 1 1 calc R . .
H54B H 0.0882 0.6212 0.2548 0.028 Uiso 1 1 calc R . .
C55 C -0.0061(3) 0.5715(4) 0.2578(2) 0.0236(14) Uani 1 1 d U . .
C56 C -0.0411(3) 0.6497(4) 0.2351(2) 0.0261(15) Uani 1 1 d U . .
H56 H -0.0188 0.6966 0.2164 0.031 Uiso 1 1 calc R . .
C57 C -0.1088(3) 0.6623(5) 0.2386(3) 0.0296(16) Uani 1 1 d U . .
H57 H -0.1331 0.7159 0.2222 0.035 Uiso 1 1 calc R . .
C58 C -0.1382(3) 0.5933(5) 0.2669(3) 0.0306(16) Uani 1 1 d U . .
C59 C -0.1061(3) 0.5143(5) 0.2899(2) 0.0283(16) Uani 1 1 d U . .
H59 H -0.1288 0.4675 0.3082 0.034 Uiso 1 1 calc R . .
C60 C -0.0396(3) 0.5043(4) 0.2857(2) 0.0276(15) Uani 1 1 d U . .
H60 H -0.0159 0.4503 0.3023 0.033 Uiso 1 1 calc R . .
C62 C 0.0184(7) 0.3131(9) 0.3560(5) 0.119(4) Uani 1 1 d U . .
H62A H -0.0014 0.3553 0.3814 0.179 Uiso 1 1 calc R . .
H62B H 0.0189 0.2476 0.3702 0.179 Uiso 1 1 calc R . .
H62C H -0.0080 0.3159 0.3183 0.179 Uiso 1 1 calc R . .
C63 C 0.5801(5) 0.3613(8) 0.5688(5) 0.101(4) Uani 1 1 d U . .
H63A H 0.6041 0.4041 0.5971 0.151 Uiso 1 1 calc R . .
H63B H 0.5579 0.3114 0.5876 0.151 Uiso 1 1 calc R . .
H63C H 0.5466 0.3976 0.5436 0.151 Uiso 1 1 calc R . .
N1 N 0.4097(2) 0.3209(3) 0.3849(2) 0.0220(12) Uani 1 1 d U . .
N2 N 0.4457(2) 0.2095(4) 0.5381(2) 0.0262(13) Uani 1 1 d U . .
N3 N 0.3381(2) 0.1802(3) 0.41680(19) 0.0223(12) Uani 1 1 d U . .
N4 N 0.3489(2) 0.3260(3) 0.50390(19) 0.0220(12) Uani 1 1 d U . .
N5 N 0.1516(2) -0.1721(4) 0.3019(2) 0.0256(12) Uani 1 1 d U . .
N6 N 0.1137(5) 0.5860(5) 0.5808(3) 0.060(2) Uani 1 1 d U . .
N7 N 0.2386(2) 0.5649(4) 0.2446(2) 0.0226(12) Uani 1 1 d U . .
N8 N 0.1360(2) 0.3607(3) 0.15864(18) 0.0214(12) Uani 1 1 d U . .
N9 N 0.1798(2) 0.5849(3) 0.13998(19) 0.0228(12) Uani 1 1 d U . .
N10 N 0.0787(2) 0.5054(3) 0.2007(2) 0.0229(12) Uani 1 1 d U . .
N11 N 0.1344(3) 0.8442(4) -0.0883(2) 0.0298(13) Uani 1 1 d U . .
N12 N -0.2093(3) 0.6090(5) 0.2735(2) 0.0392(15) Uani 1 1 d U . .
O1 O 0.4866(2) 0.3665(3) 0.47574(17) 0.0304(11) Uani 1 1 d U . .
O2 O 0.4876(2) 0.1614(3) 0.44734(17) 0.0301(11) Uani 1 1 d U . .
O3 O 0.5380(2) 0.4809(3) 0.43414(19) 0.0434(13) Uani 1 1 d U . .
O4 O 0.5638(2) 0.0601(4) 0.49138(19) 0.0461(13) Uani 1 1 d U . .
O5 O 0.1657(2) -0.2066(3) 0.25847(18) 0.0381(12) Uani 1 1 d U . .
O6 O 0.0995(2) -0.1912(3) 0.31960(18) 0.0334(11) Uani 1 1 d U . .
O7 O 0.1269(3) 0.6482(4) 0.6165(3) 0.073(2) Uani 1 1 d U . .
O8 O 0.0570(4) 0.5567(5) 0.5656(3) 0.073(2) Uani 1 1 d U . .
O9 O 0.1594(2) 0.1453(4) 0.49987(19) 0.0526(15) Uani 1 1 d U . .
O10 O 0.0577(2) 0.1065(4) 0.5270(2) 0.0497(14) Uani 1 1 d U . .
O11 O 0.0637(5) 0.2354(6) 0.4690(3) 0.140(4) Uani 1 1 d U . .
O12 O 0.0764(3) 0.0830(5) 0.4342(2) 0.0759(19) Uani 1 1 d U . .
O13 O 0.18767(19) 0.4086(3) 0.27288(16) 0.0246(10) Uani 1 1 d U . .
O14 O 0.2590(2) 0.4098(3) 0.17147(17) 0.0290(10) Uani 1 1 d U . .
O15 O 0.2358(2) 0.4198(3) 0.36215(18) 0.0363(11) Uani 1 1 d U . .
O16 O 0.2887(2) 0.2824(3) 0.12622(19) 0.0432(13) Uani 1 1 d U . .
O17 O 0.1804(2) 0.8638(3) -0.11347(19) 0.0454(13) Uani 1 1 d U . .
O18 O 0.0791(2) 0.8782(3) -0.09800(18) 0.0352(11) Uani 1 1 d U . .
O19 O -0.2370(2) 0.6824(4) 0.25628(19) 0.0427(13) Uani 1 1 d U . .
O20 O -0.2356(2) 0.5439(4) 0.2983(2) 0.0501(14) Uani 1 1 d U . .
O21 O 0.4248(3) 0.5777(4) 0.1816(3) 0.066(2) Uani 0.761(4) 1 d PDU A 1
O22 O 0.5449(3) 0.5678(4) 0.1954(2) 0.081(2) Uani 1 1 d DU . .
O23 O 0.4893(3) 0.7204(4) 0.1797(3) 0.057(2) Uani 0.761(4) 1 d PDU A 1
O24 O 0.4886(4) 0.6378(5) 0.2663(2) 0.081(3) Uani 0.761(4) 1 d PDU A 1
O26 O 0.0838(4) 0.3424(5) 0.3534(5) 0.117(3) Uani 1 1 d U . .
H26A H 0.1106 0.3086 0.3751 0.176 Uiso 1 1 calc R . .
O27 O 0.6221(3) 0.3221(6) 0.5396(3) 0.096(2) Uani 1 1 d U . .
H27A H 0.6609 0.3406 0.5521 0.144 Uiso 1 1 calc R . .
Cl1 Cl 0.08978(10) 0.14323(13) 0.48108(8) 0.0467(5) Uani 1 1 d U . .
Cl2 Cl 0.48556(13) 0.62672(17) 0.20482(11) 0.0410(8) Uani 0.761(4) 1 d PDU A 1
Ga1 Ga 0.42285(3) 0.26055(5) 0.46076(3) 0.0231(2) Uani 1 1 d U . .
Ga2 Ga 0.18271(3) 0.46964(5) 0.19886(3) 0.0223(2) Uani 1 1 d U . .
Cl2B Cl 0.5281(5) 0.6050(6) 0.2375(4) 0.067(3) Uani 0.239(4) 1 d PDU A 2
O21B O 0.4670(7) 0.5893(14) 0.2373(7) 0.081(3) Uani 0.239(4) 1 d PDU A 2
O24B O 0.5607(8) 0.5749(12) 0.2821(6) 0.066(2) Uani 0.239(4) 1 d PDU A 2
O23B O 0.5366(11) 0.6942(9) 0.2347(7) 0.108(10) Uani 0.239(4) 1 d PDU A 2

loop_
_atom_site_aniso_label
_atom_site_aniso_U_11
_atom_site_aniso_U_22
_atom_site_aniso_U_33
_atom_site_aniso_U_23
_atom_site_aniso_U_13
_atom_site_aniso_U_12
C1 0.042(4) 0.025(4) 0.034(4) -0.008(3) 0.016(3) -0.002(3)
C2 0.030(4) 0.018(4) 0.028(4) -0.002(3) 0.009(3) 0.002(3)
C3 0.035(4) 0.026(4) 0.033(4) 0.005(3) 0.006(3) 0.001(3)
C4 0.049(4) 0.028(4) 0.028(4) 0.013(3) 0.017(3) 0.009(3)
C5 0.041(4) 0.026(4) 0.021(4) -0.005(3) 0.006(3) 0.003(3)
C6 0.029(3) 0.019(4) 0.015(3) -0.001(3) 0.002(3) 0.006(3)
C7 0.037(4) 0.026(4) 0.015(3) 0.001(3) 0.001(3) 0.002(3)
C8 0.022(3) 0.018(4) 0.025(3) -0.003(3) 0.001(3) -0.004(3)
C9 0.029(3) 0.006(3) 0.024(3) -0.003(3) 0.002(3) -0.004(2)
C10 0.024(3) 0.018(4) 0.022(3) 0.002(3) 0.001(3) -0.005(3)
C11 0.022(3) 0.026(4) 0.019(3) -0.004(3) 0.002(3) -0.007(3)
C12 0.034(4) 0.045(5) 0.022(4) 0.001(3) 0.005(3) 0.003(3)
C13 0.043(4) 0.063(6) 0.027(4) 0.011(4) 0.002(3) 0.024(4)
C14 0.052(5) 0.058(6) 0.036(5) 0.011(4) 0.004(4) 0.026(4)
C15 0.026(4) 0.048(5) 0.026(4) 0.002(3) 0.004(3) 0.002(3)
C16 0.040(4) 0.037(5) 0.027(4) 0.002(3) 0.009(3) -0.006(4)
C17 0.030(3) 0.016(4) 0.025(3) 0.004(3) 0.003(3) -0.002(3)
C18 0.036(4) 0.012(4) 0.026(4) 0.001(3) 0.000(3) 0.001(3)
C19 0.028(4) 0.017(4) 0.034(4) -0.006(3) 0.004(3) 0.002(3)
C20 0.036(4) 0.023(4) 0.032(4) -0.001(3) 0.012(3) 0.003(3)
C21 0.035(4) 0.019(4) 0.017(3) 0.000(3) -0.002(3) -0.003(3)
C22 0.037(4) 0.016(4) 0.031(4) 0.004(3) 0.011(3) -0.004(3)
C23 0.047(4) 0.017(4) 0.022(4) 0.002(3) 0.013(3) 0.001(3)
C24 0.044(4) 0.006(3) 0.022(3) 0.007(3) 0.000(3) -0.009(3)
C26 0.047(4) 0.021(4) 0.021(3) 0.001(3) 0.012(3) 0.007(3)
C27 0.060(5) 0.015(4) 0.033(4) 0.013(3) 0.019(4) 0.014(3)
C28 0.077(6) 0.020(4) 0.034(4) 0.011(3) 0.032(4) 0.017(4)
C29 0.097(7) 0.014(4) 0.027(4) -0.005(3) 0.013(4) 0.005(4)
C30 0.076(5) 0.011(4) 0.026(4) -0.003(3) 0.006(4) 0.004(3)
C31 0.033(4) 0.018(4) 0.027(4) -0.001(3) 0.005(3) 0.012(3)
C32 0.025(3) 0.022(4) 0.022(4) -0.001(3) -0.003(3) 0.013(3)
C33 0.034(4) 0.033(4) 0.036(4) -0.007(4) -0.005(3) 0.010(3)
C34 0.040(4) 0.031(5) 0.045(5) -0.008(4) -0.011(3) 0.001(3)
C35 0.027(4) 0.024(4) 0.054(5) 0.003(4) 0.010(3) -0.001(3)
C36 0.033(4) 0.013(4) 0.027(4) -0.002(3) 0.005(3) 0.001(3)
C37 0.038(4) 0.024(4) 0.031(4) 0.001(3) 0.009(3) -0.004(3)
C38 0.047(4) 0.019(4) 0.016(3) -0.002(3) 0.003(3) 0.002(3)
C39 0.038(4) 0.020(4) 0.016(3) -0.004(3) 0.001(3) 0.004(3)
C40 0.037(4) 0.017(4) 0.024(3) -0.006(3) 0.007(3) -0.001(3)
C41 0.029(4) 0.015(4) 0.014(3) 0.003(3) 0.003(3) 0.003(3)
C42 0.040(4) 0.015(4) 0.017(3) 0.005(3) 0.003(3) 0.001(3)
C43 0.043(4) 0.018(4) 0.018(3) 0.000(3) 0.003(3) -0.003(3)
C44 0.058(5) 0.014(4) 0.016(3) 0.002(3) 0.009(3) 0.007(3)
C45 0.037(4) 0.014(4) 0.021(3) 0.004(3) 0.005(3) 0.009(3)
C46 0.043(4) 0.030(4) 0.010(3) 0.003(3) 0.007(3) 0.006(3)
C47 0.040(4) 0.026(4) 0.017(3) 0.002(3) 0.009(3) 0.006(3)
C48 0.035(4) 0.018(4) 0.021(3) -0.002(3) 0.003(3) 0.003(3)
C49 0.023(3) 0.035(4) 0.022(4) -0.007(3) 0.003(3) -0.002(3)
C50 0.038(4) 0.025(4) 0.021(3) -0.002(3) 0.005(3) -0.007(3)
C51 0.042(4) 0.018(4) 0.019(3) 0.000(3) 0.007(3) -0.006(3)
C52 0.035(4) 0.025(4) 0.018(3) 0.000(3) 0.004(3) 0.002(3)
C53 0.035(4) 0.029(4) 0.027(4) 0.000(3) 0.012(3) -0.008(3)
C54 0.041(4) 0.012(4) 0.018(3) -0.003(3) 0.003(3) -0.003(3)
C55 0.034(4) 0.016(4) 0.021(3) -0.004(3) 0.004(3) 0.003(3)
C56 0.038(4) 0.023(4) 0.018(3) -0.003(3) 0.005(3) -0.004(3)
C57 0.043(4) 0.025(4) 0.023(4) -0.004(3) 0.011(3) 0.004(3)
C58 0.037(4) 0.035(4) 0.020(3) -0.013(3) 0.006(3) -0.002(3)
C59 0.042(4) 0.026(4) 0.019(3) -0.006(3) 0.012(3) -0.003(3)
C60 0.048(4) 0.013(4) 0.021(3) -0.002(3) 0.002(3) -0.003(3)
C62 0.138(11) 0.108(11) 0.106(10) -0.040(8) 0.001(8) 0.020(9)
C63 0.091(8) 0.115(10) 0.089(8) -0.017(7) -0.007(7) -0.006(7)
N1 0.026(3) 0.020(3) 0.021(3) 0.002(2) 0.007(2) -0.001(2)
N2 0.029(3) 0.028(3) 0.021(3) 0.007(3) 0.000(2) -0.006(2)
N3 0.038(3) 0.010(3) 0.019(3) 0.005(2) 0.005(2) 0.001(2)
N4 0.031(3) 0.015(3) 0.018(3) 0.000(2) -0.001(2) -0.006(2)
N5 0.031(3) 0.016(3) 0.028(3) -0.001(3) 0.001(3) 0.002(2)
N6 0.109(6) 0.028(5) 0.052(5) 0.018(4) 0.043(5) 0.018(4)
N7 0.026(3) 0.022(3) 0.020(3) 0.001(2) 0.005(2) 0.009(2)
N8 0.033(3) 0.019(3) 0.012(3) 0.001(2) 0.002(2) 0.002(2)
N9 0.028(3) 0.019(3) 0.020(3) -0.003(2) -0.002(2) 0.004(2)
N10 0.033(3) 0.015(3) 0.021(3) -0.006(2) 0.006(2) 0.000(2)
N11 0.039(4) 0.023(3) 0.025(3) -0.005(3) 0.000(3) -0.013(3)
N12 0.042(4) 0.050(5) 0.026(3) -0.011(3) 0.006(3) -0.003(3)
O1 0.034(3) 0.032(3) 0.025(2) 0.000(2) 0.004(2) -0.010(2)
O2 0.036(3) 0.031(3) 0.024(3) 0.001(2) 0.006(2) 0.001(2)
O3 0.049(3) 0.037(3) 0.045(3) -0.002(2) 0.010(2) -0.022(3)
O4 0.042(3) 0.054(4) 0.045(3) 0.005(3) 0.015(2) 0.021(3)
O5 0.049(3) 0.029(3) 0.036(3) -0.018(2) 0.007(2) -0.009(2)
O6 0.031(3) 0.030(3) 0.038(3) -0.003(2) 0.003(2) -0.007(2)
O7 0.155(6) 0.013(3) 0.062(4) -0.002(3) 0.057(4) 0.013(3)
O8 0.101(5) 0.063(5) 0.067(4) 0.013(3) 0.048(4) 0.031(4)
O9 0.050(3) 0.074(4) 0.037(3) -0.027(3) 0.018(2) -0.035(3)
O10 0.041(3) 0.061(4) 0.049(3) -0.013(3) 0.015(2) -0.005(3)
O11 0.235(10) 0.081(6) 0.114(6) 0.039(5) 0.058(6) 0.096(6)
O12 0.065(4) 0.119(6) 0.037(3) -0.041(4) -0.011(3) 0.010(4)
O13 0.032(2) 0.024(3) 0.016(2) 0.001(2) 0.0003(19) 0.0025(19)
O14 0.040(3) 0.020(3) 0.028(2) -0.003(2) 0.009(2) 0.001(2)
O15 0.057(3) 0.029(3) 0.021(3) 0.004(2) 0.002(2) 0.012(2)
O16 0.038(3) 0.051(3) 0.044(3) -0.020(3) 0.017(2) 0.009(2)
O17 0.054(3) 0.047(3) 0.038(3) 0.014(2) 0.015(3) -0.015(3)
O18 0.046(3) 0.023(3) 0.034(3) 0.005(2) 0.001(2) -0.009(2)
O19 0.041(3) 0.054(4) 0.032(3) -0.004(3) 0.001(2) 0.016(3)
O20 0.044(3) 0.056(4) 0.053(3) -0.007(3) 0.018(3) -0.012(3)
O21 0.062(5) 0.038(4) 0.108(6) -0.018(4) 0.044(4) -0.025(3)
O22 0.102(5) 0.078(5) 0.071(4) -0.022(4) 0.038(4) -0.031(4)
O23 0.078(5) 0.023(4) 0.079(5) 0.004(4) 0.041(4) -0.013(3)
O24 0.132(7) 0.084(7) 0.040(5) -0.026(4) 0.054(5) -0.030(5)
O26 0.077(5) 0.061(5) 0.207(10) 0.006(5) 0.002(6) 0.000(4)
O27 0.060(4) 0.142(7) 0.086(5) -0.024(5) 0.014(4) -0.006(5)
Cl1 0.0587(13) 0.0376(12) 0.0427(12) -0.0068(9) 0.0043(9) 0.0122(9)
Cl2 0.0608(18) 0.0365(16) 0.0300(16) -0.0064(12) 0.0202(13) -0.0112(13)
Ga1 0.0317(4) 0.0184(4) 0.0194(4) 0.0004(3) 0.0042(3) -0.0042(3)
Ga2 0.0327(4) 0.0158(4) 0.0184(4) 0.0004(3) 0.0045(3) 0.0016(3)
Cl2B 0.095(8) 0.069(7) 0.036(6) -0.002(5) 0.004(5) -0.047(6)
O21B 0.132(7) 0.084(7) 0.040(5) -0.026(4) 0.054(5) -0.030(5)
O24B 0.062(5) 0.038(4) 0.108(6) -0.018(4) 0.044(4) -0.025(3)
O23B 0.13(2) 0.075(19) 0.11(2) -0.003(17) 0.002(18) -0.071(17)

loop_
_atom_type_symbol
_atom_type_description
_atom_type_scat_dispersion_real
_atom_type_scat_dispersion_imag
_atom_type_scat_source
C C 0.0033 0.0016 'International Tables Vol C Tables 4.2.6.8 and 6.1.1.4'
H H 0.0000 0.0000 'International Tables Vol C Tables 4.2.6.8 and 6.1.1.4'
N N 0.0061 0.0033 'International Tables Vol C Tables 4.2.6.8 and 6.1.1.4'
O O 0.0106 0.0060 'International Tables Vol C Tables 4.2.6.8 and 6.1.1.4'
Cl Cl 0.1484 0.1585 'International Tables Vol C Tables 4.2.6.8 and 6.1.1.4'
Ga Ga 0.2307 1.6083 'International Tables Vol C Tables 4.2.6.8 and 6.1.1.4'

loop_
_geom_angle_atom_site_label_1
_geom_angle_atom_site_label_2
_geom_angle_atom_site_label_3
_geom_angle
O3 C1 O1 123.8(6)
O3 C1 C2 122.0(6)
O1 C1 C2 114.1(6)
N1 C2 C3 120.0(6)
N1 C2 C1 113.1(5)
C3 C2 C1 126.8(6)
C2 C3 C4 117.9(6)
C2 C3 H3 121.1
C4 C3 H3 121.1
C3 C4 C5 121.0(6)
C3 C4 H4 119.5
C5 C4 H4 119.5
C4 C5 C6 118.4(6)
C4 C5 H5 120.8
C6 C5 H5 120.8
N1 C6 C5 119.5(5)
N1 C6 C7 114.4(5)
C5 C6 C7 125.8(6)
N3 C7 C6 110.6(5)
N3 C7 H7A 109.5
C6 C7 H7A 109.5
N3 C7 H7B 109.5
C6 C7 H7B 109.5
H7A C7 H7B 108.1
N3 C8 C9 109.7(5)
N3 C8 H8A 109.7
C9 C8 H8A 109.7
N3 C8 H8B 109.7
C9 C8 H8B 109.7
H8A C8 H8B 108.2
N4 C9 C8 109.7(4)
N4 C9 H9A 109.7
C8 C9 H9A 109.7
N4 C9 H9B 109.7
C8 C9 H9B 109.7
H9A C9 H9B 108.2
N4 C10 C11 110.4(5)
N4 C10 H10A 109.6
C11 C10 H10A 109.6
N4 C10 H10B 109.6
C11 C10 H10B 109.6
H10A C10 H10B 108.1
N2 C11 C12 119.5(6)
N2 C11 C10 113.6(5)
C12 C11 C10 126.9(5)
C13 C12 C11 118.5(6)
C13 C12 H12 120.8
C11 C12 H12 120.8
C14 C13 C12 120.9(7)
C14 C13 H13 119.6
C12 C13 H13 119.6
C15 C14 C13 119.0(7)
C15 C14 H14 120.5
C13 C14 H14 120.5
N2 C15 C14 120.0(6)
N2 C15 C16 111.6(6)
C14 C15 C16 128.5(6)
O4 C16 O2 126.8(6)
O4 C16 C15 119.3(6)
O2 C16 C15 113.9(6)
C18 C17 N3 115.4(5)
C18 C17 H17A 108.4
N3 C17 H17A 108.4
C18 C17 H17B 108.4
N3 C17 H17B 108.4
H17A C17 H17B 107.5
C23 C18 C19 118.6(6)
C23 C18 C17 121.7(5)
C19 C18 C17 119.6(5)
C20 C19 C18 120.3(5)
C20 C19 H19 119.8
C18 C19 H19 119.8
C19 C20 C21 119.8(5)
C19 C20 H20 120.1
C21 C20 H20 120.1
C22 C21 C20 120.6(6)
C22 C21 N5 120.3(5)
C20 C21 N5 119.1(5)
C23 C22 C21 119.4(5)
C23 C22 H22 120.3
C21 C22 H22 120.3
C22 C23 C18 121.2(5)
C22 C23 H23 119.4
C18 C23 H23 119.4
N4 C24 C25 114.1(4)
N4 C24 H24A 108.7
C25 C24 H24A 108.7
N4 C24 H24B 108.7
C25 C24 H24B 108.7
H24A C24 H24B 107.6
C26 C25 C30 118.1(6)
C26 C25 C24 122.1(6)
C30 C25 C24 119.8(6)
C25 C26 C27 123.5(6)
C25 C26 H26 118.3
C27 C26 H26 118.3
C26 C27 C28 116.4(7)
C26 C27 H27 121.8
C28 C27 H27 121.8
C29 C28 C27 122.8(6)
C29 C28 N6 119.0(8)
C27 C28 N6 118.2(8)
C28 C29 C30 119.2(7)
C28 C29 H29 120.4
C30 C29 H29 120.4
C29 C30 C25 120.0(7)
C29 C30 H30 120.0
C25 C30 H30 120.0
O15 C31 O13 126.0(6)
O15 C31 C32 119.5(6)
O13 C31 C32 114.5(5)
N7 C32 C33 119.7(6)
N7 C32 C31 112.3(6)
C33 C32 C31 128.0(6)
C32 C33 C34 118.4(7)
C32 C33 H33 120.8
C34 C33 H33 120.8
C33 C34 C35 120.6(7)
C33 C34 H34 119.7
C35 C34 H34 119.7
C36 C35 C34 118.0(6)
C36 C35 H35 121.0
C34 C35 H35 121.0
N7 C36 C35 120.1(6)
N7 C36 C37 113.8(5)
C35 C36 C37 125.9(6)
N9 C37 C36 111.4(5)
N9 C37 H37A 109.4
C36 C37 H37A 109.4
N9 C37 H37B 109.4
C36 C37 H37B 109.4
H37A C37 H37B 108.0
N9 C38 C39 110.2(5)
N9 C38 H38A 109.6
C39 C38 H38A 109.6
N9 C38 H38B 109.6
C39 C38 H38B 109.6
H38A C38 H38B 108.1
N10 C39 C38 109.5(5)
N10 C39 H39A 109.8
C38 C39 H39A 109.8
N10 C39 H39B 109.8
C38 C39 H39B 109.8
H39A C39 H39B 108.2
N10 C40 C41 111.1(4)
N10 C40 H40A 109.4
C41 C40 H40A 109.4
N10 C40 H40B 109.4
C41 C40 H40B 109.4
H40A C40 H40B 108.0
N8 C41 C42 120.1(5)
N8 C41 C40 113.9(5)
C42 C41 C40 125.9(5)
C41 C42 C43 118.5(6)
C41 C42 H42 120.8
C43 C42 H42 120.8
C44 C43 C42 120.1(6)
C44 C43 H43 119.9
C42 C43 H43 119.9
C43 C44 C45 119.7(5)
C43 C44 H44 120.2
C45 C44 H44 120.2
N8 C45 C44 118.4(5)
N8 C45 C46 112.9(6)
C44 C45 C46 128.6(5)
O16 C46 O14 125.0(6)
O16 C46 C45 120.2(6)
O14 C46 C45 114.8(5)
C48 C47 N9 114.4(5)
C48 C47 H47A 108.6
N9 C47 H47A 108.6
C48 C47 H47B 108.6
N9 C47 H47B 108.6
H47A C47 H47B 107.6
C53 C48 C49 118.8(6)
C53 C48 C47 119.7(5)
C49 C48 C47 121.5(6)
C50 C49 C48 120.7(6)
C50 C49 H49 119.7
C48 C49 H49 119.7
C51 C50 C49 118.5(5)
C51 C50 H50 120.8
C49 C50 H50 120.8
C50 C51 C52 122.7(6)
C50 C51 N11 118.3(5)
C52 C51 N11 118.9(6)
C51 C52 C53 118.2(6)
C51 C52 H52 120.9
C53 C52 H52 120.9
C48 C53 C52 121.2(5)
C48 C53 H53 119.4
C52 C53 H53 119.4
C55 C54 N10 113.7(5)
C55 C54 H54A 108.8
N10 C54 H54A 108.8
C55 C54 H54B 108.8
N10 C54 H54B 108.8
H54A C54 H54B 107.7
C56 C55 C60 118.2(6)
C56 C55 C54 121.8(5)
C60 C55 C54 120.0(6)
C55 C56 C57 121.8(6)
C55 C56 H56 119.1
C57 C56 H56 119.1
C58 C57 C56 116.7(6)
C58 C57 H57 121.7
C56 C57 H57 121.7
C59 C58 C57 123.9(6)
C59 C58 N12 119.2(6)
C57 C58 N12 116.9(6)
C58 C59 C60 117.9(6)
C58 C59 H59 121.0
C60 C59 H59 121.0
C59 C60 C55 121.5(6)
C59 C60 H60 119.2
C55 C60 H60 119.2
O26 C62 H62A 109.5
O26 C62 H62B 109.5
H62A C62 H62B 109.5
O26 C62 H62C 109.5
H62A C62 H62C 109.5
H62B C62 H62C 109.5
O27 C63 H63A 109.5
O27 C63 H63B 109.5
H63A C63 H63B 109.5
O27 C63 H63C 109.5
H63A C63 H63C 109.5
H63B C63 H63C 109.5
C6 N1 C2 123.2(5)
C6 N1 Ga1 121.7(4)
C2 N1 Ga1 115.1(4)
C11 N2 C15 121.9(5)
C11 N2 Ga1 121.1(4)
C15 N2 Ga1 116.4(4)
C8 N3 C7 110.1(4)
C8 N3 C17 111.6(4)
C7 N3 C17 109.3(4)
C8 N3 Ga1 104.7(3)
C7 N3 Ga1 108.1(3)
C17 N3 Ga1 112.9(3)
C10 N4 C9 110.2(4)
C10 N4 C24 109.7(4)
C9 N4 C24 112.9(5)
C10 N4 Ga1 107.6(3)
C9 N4 Ga1 102.8(3)
C24 N4 Ga1 113.4(3)
O5 N5 O6 122.5(5)
O5 N5 C21 119.1(5)
O6 N5 C21 118.4(5)
O8 N6 O7 123.0(7)
O8 N6 C28 118.7(8)
O7 N6 C28 118.3(9)
C36 N7 C32 123.3(6)
C36 N7 Ga2 120.8(4)
C32 N7 Ga2 114.8(4)
C41 N8 C45 123.1(5)
C41 N8 Ga2 121.7(4)
C45 N8 Ga2 114.7(4)
C38 N9 C37 110.4(5)
C38 N9 C47 111.8(4)
C37 N9 C47 110.3(4)
C38 N9 Ga2 103.8(3)
C37 N9 Ga2 108.0(4)
C47 N9 Ga2 112.4(3)
C40 N10 C39 110.4(5)
C40 N10 C54 110.4(4)
C39 N10 C54 110.9(4)
C40 N10 Ga2 107.9(3)
C39 N10 Ga2 102.5(3)
C54 N10 Ga2 114.4(4)
O18 N11 O17 125.1(6)
O18 N11 C51 117.0(5)
O17 N11 C51 117.8(6)
O19 N12 O20 124.7(6)
O19 N12 C58 119.5(6)
O20 N12 C58 115.8(6)
C1 O1 Ga1 116.7(4)
C16 O2 Ga1 117.4(4)
C31 O13 Ga2 116.8(4)
C46 O14 Ga2 116.3(4)
Cl2B O22 Cl2 46.8(5)
C62 O26 H26A 109.5
C63 O27 H27A 109.5
O12 Cl1 O11 111.6(5)
O12 Cl1 O9 109.1(3)
O11 Cl1 O9 111.8(5)
O12 Cl1 O10 110.0(4)
O11 Cl1 O10 106.3(4)
O9 Cl1 O10 107.9(3)
O21 Cl2 O23 111.4(4)
O21 Cl2 O24 109.7(3)
O23 Cl2 O24 108.9(3)
O21 Cl2 O22 109.5(3)
O23 Cl2 O22 109.8(3)
O24 Cl2 O22 107.4(4)
O1 Ga1 O2 97.24(17)
O1 Ga1 N2 92.85(19)
O2 Ga1 N2 80.46(19)
O1 Ga1 N1 80.62(19)
O2 Ga1 N1 98.44(18)
N2 Ga1 N1 173.2(2)
O1 Ga1 N4 94.45(17)
O2 Ga1 N4 155.36(17)
N2 Ga1 N4 77.35(19)
N1 Ga1 N4 104.84(18)
O1 Ga1 N3 157.48(18)
O2 Ga1 N3 93.00(18)
N2 Ga1 N3 108.64(18)
N1 Ga1 N3 78.06(18)
N4 Ga1 N3 84.13(17)
O14 Ga2 O13 100.74(17)
O14 Ga2 N8 81.29(18)
O13 Ga2 N8 93.45(18)
O14 Ga2 N7 93.50(18)
O13 Ga2 N7 81.14(18)
N8 Ga2 N7 171.7(2)
O14 Ga2 N9 92.44(17)
O13 Ga2 N9 156.88(18)
N8 Ga2 N9 107.37(18)
N7 Ga2 N9 79.15(19)
O14 Ga2 N10 157.45(18)
O13 Ga2 N10 89.67(17)
N8 Ga2 N10 78.13(18)
N7 Ga2 N10 107.94(18)
N9 Ga2 N10 85.03(17)
O22 Cl2B O24B 112.8(6)
O22 Cl2B O21B 108.7(6)
O24B Cl2B O21B 109.6(6)
O22 Cl2B O23B 108.5(6)
O24B Cl2B O23B 108.8(6)
O21B Cl2B O23B 108.3(6)

loop_
_geom_bond_atom_site_label_1
_geom_bond_atom_site_label_2
_geom_bond_distance
C1 O3 1.221(7)
C1 O1 1.312(7)
C1 C2 1.493(9)
C2 N1 1.348(7)
C2 C3 1.381(8)
C3 C4 1.384(9)
C3 H3 0.9500
C4 C5 1.389(9)
C4 H4 0.9500
C5 C6 1.392(8)
C5 H5 0.9500
C6 N1 1.319(7)
C6 C7 1.504(8)
C7 N3 1.494(7)
C7 H7A 0.9900
C7 H7B 0.9900
C8 N3 1.492(7)
C8 C9 1.515(8)
C8 H8A 0.9900
C8 H8B 0.9900
C9 N4 1.500(7)
C9 H9A 0.9900
C9 H9B 0.9900
C10 N4 1.483(7)
C10 C11 1.486(8)
C10 H10A 0.9900
C10 H10B 0.9900
C11 N2 1.329(7)
C11 C12 1.387(8)
C12 C13 1.367(9)
C12 H12 0.9500
C13 C14 1.365(9)
C13 H13 0.9500
C14 C15 1.360(9)
C14 H14 0.9500
C15 N2 1.344(8)
C15 C16 1.539(8)
C16 O4 1.220(8)
C16 O2 1.287(8)
C17 C18 1.501(8)
C17 N3 1.517(7)
C17 H17A 0.9900
C17 H17B 0.9900
C18 C23 1.397(8)
C18 C19 1.408(8)
C19 C20 1.368(9)
C19 H19 0.9500
C20 C21 1.397(8)
C20 H20 0.9500
C21 C22 1.386(8)
C21 N5 1.456(8)
C22 C23 1.369(9)
C22 H22 0.9500
C23 H23 0.9500
C24 N4 1.511(7)
C24 C25 1.527(8)
C24 H24A 0.9900
C24 H24B 0.9900
C25 C26 1.367(9)
C25 C30 1.398(9)
C26 C27 1.376(8)
C26 H26 0.9500
C27 C28 1.384(10)
C27 H27 0.9500
C28 C29 1.361(11)
C28 N6 1.473(9)
C29 C30 1.383(10)
C29 H29 0.9500
C30 H30 0.9500
C31 O15 1.214(7)
C31 O13 1.280(7)
C31 C32 1.517(9)
C32 N7 1.348(7)
C32 C33 1.365(9)
C33 C34 1.400(10)
C33 H33 0.9500
C34 C35 1.402(9)
C34 H34 0.9500
C35 C36 1.371(9)
C35 H35 0.9500
C36 N7 1.333(7)
C36 C37 1.513(9)
C37 N9 1.507(8)
C37 H37A 0.9900
C37 H37B 0.9900
C38 N9 1.489(7)
C38 C39 1.511(8)
C38 H38A 0.9900
C38 H38B 0.9900
C39 N10 1.508(7)
C39 H39A 0.9900
C39 H39B 0.9900
C40 N10 1.479(7)
C40 C41 1.518(8)
C40 H40A 0.9900
C40 H40B 0.9900
C41 N8 1.320(7)
C41 C42 1.389(8)
C42 C43 1.399(8)
C42 H42 0.9500
C43 C44 1.361(8)
C43 H43 0.9500
C44 C45 1.400(8)
C44 H44 0.9500
C45 N8 1.354(7)
C45 C46 1.494(9)
C46 O16 1.214(7)
C46 O14 1.294(7)
C47 C48 1.513(8)
C47 N9 1.522(7)
C47 H47A 0.9900
C47 H47B 0.9900
C48 C53 1.364(9)
C48 C49 1.404(8)
C49 C50 1.384(9)
C49 H49 0.9500
C50 C51 1.358(9)
C50 H50 0.9500
C51 C52 1.377(8)
C51 N11 1.491(8)
C52 C53 1.390(8)
C52 H52 0.9500
C53 H53 0.9500
C54 C55 1.505(8)
C54 N10 1.529(7)
C54 H54A 0.9900
C54 H54B 0.9900
C55 C56 1.374(8)
C55 C60 1.394(8)
C56 C57 1.402(8)
C56 H56 0.9500
C57 C58 1.373(9)
C57 H57 0.9500
C58 C59 1.360(9)
C58 N12 1.493(8)
C59 C60 1.378(8)
C59 H59 0.9500
C60 H60 0.9500
C62 O26 1.402(13)
C62 H62A 0.9800
C62 H62B 0.9800
C62 H62C 0.9800
C63 O27 1.307(10)
C63 H63A 0.9800
C63 H63B 0.9800
C63 H63C 0.9800
N1 Ga1 1.992(5)
N2 Ga1 1.981(5)
N3 Ga1 2.188(5)
N4 Ga1 2.159(5)
N5 O5 1.225(6)
N5 O6 1.231(6)
N6 O8 1.224(9)
N6 O7 1.224(9)
N7 Ga2 1.974(5)
N8 Ga2 1.971(5)
N9 Ga2 2.144(5)
N10 Ga2 2.180(5)
N11 O18 1.209(7)
N11 O17 1.223(6)
N12 O19 1.216(7)
N12 O20 1.256(7)
O1 Ga1 1.967(4)
O2 Ga1 1.976(4)
O9 Cl1 1.417(5)
O10 Cl1 1.461(5)
O11 Cl1 1.411(7)
O12 Cl1 1.400(5)
O13 Ga2 1.964(4)
O14 Ga2 1.964(4)
O21 Cl2 1.447(5)
O22 Cl2B 1.233(8)
O22 Cl2 1.507(5)
O23 Cl2 1.453(5)
O24 Cl2 1.479(5)
O26 H26A 0.8400
O27 H27A 0.8400
Cl2B O24B 1.244(10)
Cl2B O21B 1.261(10)
Cl2B O23B 1.266(10)

loop_
_geom_torsion_atom_site_label_1
_geom_torsion_atom_site_label_2
_geom_torsion_atom_site_label_3
_geom_torsion_atom_site_label_4
_geom_torsion
O3 C1 C2 N1 171.5(6)
O1 C1 C2 N1 -5.4(7)
O3 C1 C2 C3 -6.9(10)
O1 C1 C2 C3 176.3(5)
N1 C2 C3 C4 -1.0(8)
C1 C2 C3 C4 177.3(6)
C2 C3 C4 C5 -1.2(9)
C3 C4 C5 C6 1.5(9)
C4 C5 C6 N1 0.4(8)
C4 C5 C6 C7 -173.5(5)
N1 C6 C7 N3 23.7(7)
C5 C6 C7 N3 -162.1(5)
N3 C8 C9 N4 62.1(6)
N4 C10 C11 N2 22.5(7)
N4 C10 C11 C12 -160.0(6)
N2 C11 C12 C13 2.3(9)
C10 C11 C12 C13 -175.1(6)
C11 C12 C13 C14 -0.5(11)
C12 C13 C14 C15 1.5(12)
C13 C14 C15 N2 -4.4(11)
C13 C14 C15 C16 174.6(7)
N2 C15 C16 O4 174.8(6)
C14 C15 C16 O4 -4.2(11)
N2 C15 C16 O2 -2.9(8)
C14 C15 C16 O2 178.1(7)
N3 C17 C18 C23 -91.2(7)
N3 C17 C18 C19 91.9(7)
C23 C18 C19 C20 0.7(9)
C17 C18 C19 C20 177.7(6)
C18 C19 C20 C21 -0.8(9)
C19 C20 C21 C22 1.5(9)
C19 C20 C21 N5 -177.4(6)
C20 C21 C22 C23 -2.1(9)
N5 C21 C22 C23 176.8(6)
C21 C22 C23 C18 2.0(9)
C19 C18 C23 C22 -1.3(9)
C17 C18 C23 C22 -178.3(6)
N4 C24 C25 C26 -88.9(7)
N4 C24 C25 C30 91.6(7)
C30 C25 C26 C27 -2.4(9)
C24 C25 C26 C27 178.1(5)
C25 C26 C27 C28 2.3(9)
C26 C27 C28 C29 -1.1(9)
C26 C27 C28 N6 178.1(6)
C27 C28 C29 C30 0.1(11)
N6 C28 C29 C30 -179.1(6)
C28 C29 C30 C25 -0.1(10)
C26 C25 C30 C29 1.2(9)
C24 C25 C30 C29 -179.3(6)
O15 C31 C32 N7 -177.5(5)
O13 C31 C32 N7 2.9(7)
O15 C31 C32 C33 5.6(9)
O13 C31 C32 C33 -174.0(5)
N7 C32 C33 C34 -2.6(9)
C31 C32 C33 C34 174.1(5)
C32 C33 C34 C35 1.9(9)
C33 C34 C35 C36 -0.9(9)
C34 C35 C36 N7 0.5(9)
C34 C35 C36 C37 -174.8(6)
N7 C36 C37 N9 14.1(7)
C35 C36 C37 N9 -170.3(5)
N9 C38 C39 N10 62.7(6)
N10 C40 C41 N8 18.2(7)
N10 C40 C41 C42 -165.4(5)
N8 C41 C42 C43 -0.1(8)
C40 C41 C42 C43 -176.3(6)
C41 C42 C43 C44 1.0(9)
C42 C43 C44 C45 0.3(9)
C43 C44 C45 N8 -2.5(8)
C43 C44 C45 C46 174.6(6)
N8 C45 C46 O16 177.5(5)
C44 C45 C46 O16 0.2(10)
N8 C45 C46 O14 0.6(7)
C44 C45 C46 O14 -176.7(6)
N9 C47 C48 C53 -89.2(7)
N9 C47 C48 C49 90.6(6)
C53 C48 C49 C50 -0.4(9)
C47 C48 C49 C50 179.8(5)
C48 C49 C50 C51 2.1(9)
C49 C50 C51 C52 -1.5(9)
C49 C50 C51 N11 -178.0(5)
C50 C51 C52 C53 -0.7(9)
N11 C51 C52 C53 175.8(5)
C49 C48 C53 C52 -1.9(9)
C47 C48 C53 C52 177.9(5)
C51 C52 C53 C48 2.5(9)
N10 C54 C55 C56 -88.6(7)
N10 C54 C55 C60 92.1(7)
C60 C55 C56 C57 -0.9(9)
C54 C55 C56 C57 179.8(5)
C55 C56 C57 C58 1.1(9)
C56 C57 C58 C59 -1.6(9)
C56 C57 C58 N12 176.7(5)
C57 C58 C59 C60 1.7(9)
N12 C58 C59 C60 -176.5(5)
C58 C59 C60 C55 -1.4(9)
C56 C55 C60 C59 1.1(9)
C54 C55 C60 C59 -179.6(5)
C5 C6 N1 C2 -2.6(8)
C7 C6 N1 C2 171.9(5)
C5 C6 N1 Ga1 179.9(4)
C7 C6 N1 Ga1 -5.6(7)
C3 C2 N1 C6 2.9(8)
C1 C2 N1 C6 -175.6(5)
C3 C2 N1 Ga1 -179.4(4)
C1 C2 N1 Ga1 2.1(6)
C12 C11 N2 C15 -5.3(9)
C10 C11 N2 C15 172.4(5)
C12 C11 N2 Ga1 -176.5(4)
C10 C11 N2 Ga1 1.2(7)
C14 C15 N2 C11 6.4(10)
C16 C15 N2 C11 -172.7(5)
C14 C15 N2 Ga1 178.0(5)
C16 C15 N2 Ga1 -1.1(7)
C9 C8 N3 C7 -154.7(5)
C9 C8 N3 C17 83.7(6)
C9 C8 N3 Ga1 -38.8(5)
C6 C7 N3 C8 85.2(6)
C6 C7 N3 C17 -151.9(5)
C6 C7 N3 Ga1 -28.6(5)
C18 C17 N3 C8 70.8(6)
C18 C17 N3 C7 -51.3(6)
C18 C17 N3 Ga1 -171.6(4)
C11 C10 N4 C9 78.4(5)
C11 C10 N4 C24 -156.8(4)
C11 C10 N4 Ga1 -33.0(5)
C8 C9 N4 C10 -162.8(5)
C8 C9 N4 C24 74.3(6)
C8 C9 N4 Ga1 -48.3(5)
C25 C24 N4 C10 -65.7(6)
C25 C24 N4 C9 57.6(6)
C25 C24 N4 Ga1 173.9(4)
C22 C21 N5 O5 176.6(5)
C20 C21 N5 O5 -4.5(8)
C22 C21 N5 O6 -3.6(8)
C20 C21 N5 O6 175.3(5)
C29 C28 N6 O8 -167.6(7)
C27 C28 N6 O8 13.2(10)
C29 C28 N6 O7 11.7(10)
C27 C28 N6 O7 -167.5(6)
C35 C36 N7 C32 -1.3(8)
C37 C36 N7 C32 174.6(5)
C35 C36 N7 Ga2 -169.0(4)
C37 C36 N7 Ga2 6.9(7)
C33 C32 N7 C36 2.4(8)
C31 C32 N7 C36 -174.8(5)
C33 C32 N7 Ga2 170.7(4)
C31 C32 N7 Ga2 -6.4(6)
C42 C41 N8 C45 -2.3(8)
C40 C41 N8 C45 174.4(5)
C42 C41 N8 Ga2 -173.7(4)
C40 C41 N8 Ga2 2.9(7)
C44 C45 N8 C41 3.6(8)
C46 C45 N8 C41 -174.0(5)
C44 C45 N8 Ga2 175.5(4)
C46 C45 N8 Ga2 -2.1(6)
C39 C38 N9 C37 -159.5(5)
C39 C38 N9 C47 77.4(6)
C39 C38 N9 Ga2 -43.9(5)
C36 C37 N9 C38 87.1(6)
C36 C37 N9 C47 -148.9(5)
C36 C37 N9 Ga2 -25.7(6)
C48 C47 N9 C38 56.3(7)
C48 C47 N9 C37 -67.0(6)
C48 C47 N9 Ga2 172.5(4)
C41 C40 N10 C39 83.5(6)
C41 C40 N10 C54 -153.4(5)
C41 C40 N10 Ga2 -27.8(6)
C38 C39 N10 C40 -158.3(4)
C38 C39 N10 C54 78.9(5)
C38 C39 N10 Ga2 -43.6(5)
C55 C54 N10 C40 -51.0(6)
C55 C54 N10 C39 71.7(6)
C55 C54 N10 Ga2 -173.0(4)
C50 C51 N11 O18 -164.3(5)
C52 C51 N11 O18 19.1(8)
C50 C51 N11 O17 17.6(8)
C52 C51 N11 O17 -159.0(5)
C59 C58 N12 O19 175.2(6)
C57 C58 N12 O19 -3.1(8)
C59 C58 N12 O20 -3.3(8)
C57 C58 N12 O20 178.3(6)
O3 C1 O1 Ga1 -170.6(5)
C2 C1 O1 Ga1 6.2(6)
O4 C16 O2 Ga1 -171.9(6)
C15 C16 O2 Ga1 5.6(7)
O15 C31 O13 Ga2 -177.4(5)
C32 C31 O13 Ga2 2.2(6)
O16 C46 O14 Ga2 -175.5(5)
C45 C46 O14 Ga2 1.2(6)
Cl2B O22 Cl2 O21 -127.8(6)
Cl2B O22 Cl2 O23 109.6(6)
Cl2B O22 Cl2 O24 -8.7(6)
C1 O1 Ga1 O2 93.4(4)
C1 O1 Ga1 N2 174.1(4)
C1 O1 Ga1 N1 -4.0(4)
C1 O1 Ga1 N4 -108.3(4)
C1 O1 Ga1 N3 -23.0(7)
C16 O2 Ga1 O1 86.8(4)
C16 O2 Ga1 N2 -4.9(4)
C16 O2 Ga1 N1 168.3(4)
C16 O2 Ga1 N4 -30.9(7)
C16 O2 Ga1 N3 -113.3(4)
C11 N2 Ga1 O1 77.9(5)
C15 N2 Ga1 O1 -93.8(5)
C11 N2 Ga1 O2 174.7(5)
C15 N2 Ga1 O2 3.1(4)
C11 N2 Ga1 N1 93.5(17)
C15 N2 Ga1 N1 -78.1(18)
C11 N2 Ga1 N4 -16.0(4)
C15 N2 Ga1 N4 172.3(5)
C11 N2 Ga1 N3 -95.3(5)
C15 N2 Ga1 N3 93.1(5)
C6 N1 Ga1 O1 178.5(5)
C2 N1 Ga1 O1 0.8(4)
C6 N1 Ga1 O2 82.5(4)
C2 N1 Ga1 O2 -95.2(4)
C6 N1 Ga1 N2 162.7(16)
C2 N1 Ga1 N2 -15.1(19)
C6 N1 Ga1 N4 -89.4(4)
C2 N1 Ga1 N4 92.9(4)
C6 N1 Ga1 N3 -8.8(4)
C2 N1 Ga1 N3 173.5(4)
C10 N4 Ga1 O1 -65.8(4)
C9 N4 Ga1 O1 177.9(3)
C24 N4 Ga1 O1 55.7(4)
C10 N4 Ga1 O2 52.4(6)
C9 N4 Ga1 O2 -63.9(6)
C24 N4 Ga1 O2 173.9(4)
C10 N4 Ga1 N2 26.1(4)
C9 N4 Ga1 N2 -90.2(4)
C24 N4 Ga1 N2 147.6(4)
C10 N4 Ga1 N1 -147.3(3)
C9 N4 Ga1 N1 96.4(3)
C24 N4 Ga1 N1 -25.8(4)
C10 N4 Ga1 N3 136.7(4)
C9 N4 Ga1 N3 20.4(3)
C24 N4 Ga1 N3 -101.8(4)
C8 N3 Ga1 O1 -77.8(5)
C7 N3 Ga1 O1 39.5(6)
C17 N3 Ga1 O1 160.6(4)
C8 N3 Ga1 O2 165.0(3)
C7 N3 Ga1 O2 -77.6(4)
C17 N3 Ga1 O2 43.5(3)
C8 N3 Ga1 N2 84.1(4)
C7 N3 Ga1 N2 -158.6(4)
C17 N3 Ga1 N2 -37.5(4)
C8 N3 Ga1 N1 -97.0(3)
C7 N3 Ga1 N1 20.4(4)
C17 N3 Ga1 N1 141.5(4)
C8 N3 Ga1 N4 9.6(3)
C7 N3 Ga1 N4 126.9(4)
C17 N3 Ga1 N4 -112.0(3)
C46 O14 Ga2 O13 90.0(4)
C46 O14 Ga2 N8 -1.9(4)
C46 O14 Ga2 N7 171.7(4)
C46 O14 Ga2 N9 -109.1(4)
C46 O14 Ga2 N10 -26.2(7)
C31 O13 Ga2 O14 87.5(4)
C31 O13 Ga2 N8 169.2(4)
C31 O13 Ga2 N7 -4.4(4)
C31 O13 Ga2 N9 -36.2(7)
C31 O13 Ga2 N10 -112.7(4)
C41 N8 Ga2 O14 174.2(4)
C45 N8 Ga2 O14 2.1(4)
C41 N8 Ga2 O13 73.9(4)
C45 N8 Ga2 O13 -98.2(4)
C41 N8 Ga2 N7 122.8(12)
C45 N8 Ga2 N7 -49.3(14)
C41 N8 Ga2 N9 -95.9(4)
C45 N8 Ga2 N9 92.0(4)
C41 N8 Ga2 N10 -15.1(4)
C45 N8 Ga2 N10 172.9(4)
C36 N7 Ga2 O14 74.4(4)
C32 N7 Ga2 O14 -94.3(4)
C36 N7 Ga2 O13 174.7(4)
C32 N7 Ga2 O13 6.0(4)
C36 N7 Ga2 N8 125.1(12)
C32 N7 Ga2 N8 -43.5(14)
C36 N7 Ga2 N9 -17.5(4)
C32 N7 Ga2 N9 173.9(4)
C36 N7 Ga2 N10 -98.6(4)
C32 N7 Ga2 N10 92.8(4)
C38 N9 Ga2 O14 172.4(4)
C37 N9 Ga2 O14 -70.4(4)
C47 N9 Ga2 O14 51.5(4)
C38 N9 Ga2 O13 -62.5(6)
C37 N9 Ga2 O13 54.7(6)
C47 N9 Ga2 O13 176.6(4)
C38 N9 Ga2 N8 90.8(4)
C37 N9 Ga2 N8 -152.0(3)
C47 N9 Ga2 N8 -30.2(4)
C38 N9 Ga2 N7 -94.5(4)
C37 N9 Ga2 N7 22.7(3)
C47 N9 Ga2 N7 144.6(4)
C38 N9 Ga2 N10 14.9(4)
C37 N9 Ga2 N10 132.1(4)
C47 N9 Ga2 N10 -106.1(4)
C40 N10 Ga2 O14 47.5(6)
C39 N10 Ga2 O14 -69.1(6)
C54 N10 Ga2 O14 170.8(4)
C40 N10 Ga2 O13 -70.7(4)
C39 N10 Ga2 O13 172.7(3)
C54 N10 Ga2 O13 52.6(4)
C40 N10 Ga2 N8 22.9(3)
C39 N10 Ga2 N8 -93.7(3)
C54 N10 Ga2 N8 146.2(4)
C40 N10 Ga2 N7 -151.3(3)
C39 N10 Ga2 N7 92.2(3)
C54 N10 Ga2 N7 -28.0(4)
C40 N10 Ga2 N9 131.9(4)
C39 N10 Ga2 N9 15.3(3)
C54 N10 Ga2 N9 -104.9(4)
Cl2 O22 Cl2B O24B 166.0(10)
Cl2 O22 Cl2B O21B 44.2(10)
Cl2 O22 Cl2B O23B -73.4(10)
